data_4322813
loop_
_publ_author_name
'F. A. Cotton'
'A. Yokochi'

_publ_section_title
;
 Synthesis and Characterization of the Series of Compounds
 Ru2(O2CMe)x(admp)4-xCl (Hadmp = 2-Amino-4,6-dimethylpyridine, x = 3, 2,
 1, 0)
;
_journal_name_full 'Inorganic Chemistry'
_journal_page_first 2723
_journal_page_last 2728
_journal_paper_doi 10.1021/ic971428a
_journal_volume 37
_journal_year 1998
_chemical_compound_source synthesis
_chemical_formula_moiety 'Ru2 Cl (O2CCH3)2 (N2C7H9)2, 3(CH2Cl2)'
_chemical_formula_sum 'C21 H30 Cl7 N4 O4 Ru2'
_chemical_formula_weight 852.78
_space_group_IT_number 14
_symmetry_cell_setting monoclinic
_symmetry_space_group_name_Hall '-P 2yn'
_symmetry_space_group_name_H-M 'P 1 21/n 1'
_atom_sites_solution_hydrogens geom
_atom_sites_solution_primary direct
_atom_sites_solution_secondary difmap
_audit_creation_method SHELXL
_cell_angle_alpha 90.00
_cell_angle_beta 105.51(3)
_cell_angle_gamma 90.00
_cell_formula_units_Z 4
_cell_length_a 13.091(3)
_cell_length_b 19.098(4)
_cell_length_c 13.720(3)
_cell_measurement_reflns_used 250
_cell_measurement_temperature 213(2)
_cell_measurement_theta_max 15
_cell_measurement_theta_min 10
_cell_volume 3305.2(13)
_computing_cell_refinement MADNES
_computing_data_collection MADNES
_computing_data_reduction MADNES
_computing_molecular_graphics SHELXTL
_computing_structure_refinement 'SHELXL-93 (Sheldrick, 1993)'
_computing_structure_solution 'SHELXS-86 (Sheldrick, 1990)'
_diffrn_ambient_temperature 213(2)
_diffrn_measurement_device 'Nonius FAST area detector'
_diffrn_measurement_method '0.2\% oscillation images'
_diffrn_radiation_monochromator graphite
_diffrn_radiation_source 'fine-focus sealed tube'
_diffrn_radiation_type MoK\a
_diffrn_radiation_wavelength 0.71073
_diffrn_reflns_av_R_equivalents 0.0000
_diffrn_reflns_av_sigmaI/netI 0.1000
_diffrn_reflns_limit_h_max 15
_diffrn_reflns_limit_h_min -15
_diffrn_reflns_limit_k_max 22
_diffrn_reflns_limit_k_min 0
_diffrn_reflns_limit_l_max 16
_diffrn_reflns_limit_l_min 0
_diffrn_reflns_number 5121
_diffrn_reflns_theta_max 25.00
_diffrn_reflns_theta_min 2.68
_diffrn_standards_interval_count None
_diffrn_standards_interval_time None
_diffrn_standards_number None
_exptl_absorpt_coefficient_mu 1.512
_exptl_absorpt_correction_T_max 0.75(2)
_exptl_absorpt_correction_T_min 0.50(1)
_exptl_absorpt_correction_type Sortav
_exptl_crystal_colour Dark
_exptl_crystal_density_diffrn 1.714
_exptl_crystal_density_meas ?
_exptl_crystal_description block
_exptl_crystal_F_000 1692
_exptl_crystal_size_max 0.5
_exptl_crystal_size_mid 0.4
_exptl_crystal_size_min 0.2
_refine_diff_density_max 0.592
_refine_diff_density_min -0.440
_refine_diff_density_rms 0.088
_refine_ls_extinction_method none
_refine_ls_goodness_of_fit_all 1.045
_refine_ls_goodness_of_fit_obs 1.134
_refine_ls_hydrogen_treatment noref
_refine_ls_matrix_type full
_refine_ls_number_parameters 359
_refine_ls_number_reflns 5120
_refine_ls_number_restraints 6
_refine_ls_restrained_S_all 1.060
_refine_ls_restrained_S_obs 1.136
_refine_ls_R_factor_all 0.0664
_refine_ls_R_factor_obs 0.0475
_refine_ls_shift/esd_max -0.010
_refine_ls_shift/esd_mean 0.000
_refine_ls_structure_factor_coef Fsqd
_refine_ls_weighting_details 'w=1/[\s^2^(Fo^2^)+(0.0310P)^2^+0.4792P] where P=(Fo^2^+2Fc^2^)/3'
_refine_ls_weighting_scheme calc
_refine_ls_wR_factor_all 0.1151
_refine_ls_wR_factor_obs 0.1069
_reflns_number_observed 3921
_reflns_number_total 5121
_reflns_observed_criterion >2sigma(I)
_cod_data_source_file ic971428a_2.cif
_cod_data_source_block cmpd_2
_cod_depositor_comments
;
The following automatic conversions were performed:

'_refine_ls_hydrogen_treatment' value 'Noref' changed to 'noref'
according to the built-in table from CIF Core dictionary named
'cif_core.dic' version 2.4.1 from 2010-06-29.

Automatic conversion script
Id: cif_fix_values 1673 2011-04-08 12:14:43Z adriana 

The following automatic conversions were performed:

'_exptl_crystal_density_meas' value 'Not measured' was changed to '?'
- the value is perceived as not measured.

Automatic conversion script
Id: cif_fix_values 3008 2015-01-20 13:52:24Z robertas 

The following automatic conversions were performed:

'_refine_ls_weighting_scheme' value 'calc
w=1/[\s^2^(Fo^2^)+(0.0310P)^2^+0.4792P] where P=(Fo^2^+2Fc^2^)/3' was
changed to 'calc'. New tag '_refine_ls_weighting_details' was
created. The value of the new tag was set to
'w=1/[\s^2^(Fo^2^)+(0.0310P)^2^+0.4792P] where P=(Fo^2^+2Fc^2^)/3'.

Automatic conversion script
Id: cif_fix_values 3143 2015-03-26 13:38:13Z robertas 
;
_cod_original_cell_volume 3305.1(11)
_cod_database_code 4322813

loop_
_symmetry_equiv_pos_as_xyz
'x, y, z'
'-x+1/2, y+1/2, -z+1/2'
'-x, -y, -z'
'x-1/2, -y-1/2, z-1/2'

loop_
_atom_site_aniso_label
_atom_site_aniso_U_11
_atom_site_aniso_U_22
_atom_site_aniso_U_33
_atom_site_aniso_U_23
_atom_site_aniso_U_13
_atom_site_aniso_U_12
Ru1 0.0217(2) 0.0230(2) 0.0218(2) 0.0021(2) 0.0045(2) 0.0004(2)
Ru2 0.0226(2) 0.0233(2) 0.0261(2) 0.0026(2) 0.0048(2) 0.0017(2)
Cl 0.0372(7) 0.0239(7) 0.0346(7) -0.0005(5) 0.0122(6) -0.0015(5)
O11 0.024(2) 0.029(2) 0.029(2) 0.001(2) 0.003(2) 0.003(2)
O12 0.029(2) 0.032(2) 0.036(2) 0.004(2) 0.005(2) -0.001(2)
N13 0.033(3) 0.023(2) 0.030(2) 0.006(2) 0.010(2) 0.002(2)
N14 0.032(3) 0.028(2) 0.030(2) 0.002(2) 0.011(2) 0.003(2)
O21 0.026(2) 0.028(2) 0.032(2) -0.002(2) 0.001(2) -0.001(2)
O22 0.027(2) 0.035(2) 0.032(2) 0.006(2) 0.004(2) 0.001(2)
N23 0.026(2) 0.032(3) 0.026(2) -0.001(2) 0.003(2) 0.004(2)
N24 0.022(2) 0.029(2) 0.031(2) 0.006(2) 0.004(2) 0.001(2)
C11 0.023(3) 0.038(3) 0.019(3) 0.000(2) 0.003(2) -0.003(2)
C12 0.023(3) 0.062(4) 0.037(3) 0.005(3) 0.002(3) -0.002(3)
C21 0.026(3) 0.049(4) 0.020(3) 0.009(2) 0.003(2) 0.004(3)
C22 0.027(3) 0.059(4) 0.042(4) 0.011(3) -0.004(3) -0.005(3)
C31 0.022(3) 0.032(3) 0.024(3) 0.006(2) 0.003(2) 0.002(2)
C32 0.031(3) 0.043(3) 0.032(3) 0.001(3) 0.013(3) -0.001(3)
C33 0.032(3) 0.057(4) 0.027(3) -0.002(3) 0.008(3) 0.002(3)
C34 0.045(4) 0.039(4) 0.040(4) -0.010(3) 0.017(3) 0.009(3)
C35 0.034(3) 0.033(3) 0.041(3) -0.003(3) 0.008(3) 0.005(2)
C36 0.079(5) 0.032(4) 0.060(5) 0.004(3) 0.032(4) 0.019(3)
C37 0.060(4) 0.055(4) 0.036(4) -0.004(3) 0.023(3) 0.003(3)
C41 0.022(3) 0.037(3) 0.026(3) 0.007(2) 0.003(2) -0.003(2)
C42 0.031(3) 0.040(3) 0.032(3) 0.003(3) 0.008(3) -0.001(2)
C43 0.024(3) 0.048(4) 0.034(3) 0.014(3) 0.006(3) -0.001(2)
C44 0.031(3) 0.041(4) 0.045(4) 0.015(3) 0.004(3) -0.005(3)
C45 0.023(3) 0.029(3) 0.042(3) 0.008(2) 0.007(2) -0.006(2)
C46 0.049(4) 0.038(4) 0.049(4) 0.010(3) 0.012(3) -0.001(3)
C47 0.048(4) 0.066(5) 0.041(4) 0.021(3) 0.015(3) -0.004(3)
Cl11 0.0394(9) 0.0666(12) 0.0726(12) 0.0038(10) 0.0139(9) -0.0002(8)
Cl12 0.0527(11) 0.0802(14) 0.0550(11) -0.0151(10) 0.0144(9) 0.0061(9)
C1 0.037(4) 0.088(6) 0.056(5) 0.012(4) 0.016(3) -0.009(4)
Cl21 0.0413(10) 0.093(2) 0.097(2) -0.0257(13) 0.0194(11) 0.0056(10)
Cl22 0.0576(11) 0.0712(13) 0.0565(11) -0.0138(9) 0.0130(9) -0.0028(9)
C2 0.030(3) 0.049(4) 0.054(4) -0.002(3) 0.009(3) -0.002(3)
Cl31 0.226(23) 0.064(12) 0.103(13) -0.007(10) -0.052(13) 0.018(12)
Cl32 0.335(14) 0.104(6) 0.073(3) -0.007(3) -0.014(5) 0.039(8)
Cl33 0.248(6) 0.157(4) 0.099(3) -0.012(3) 0.048(3) 0.060(4)
C3 0.206(17) 0.109(10) 0.061(7) -0.019(7) -0.006(9) -0.022(10)

loop_
_atom_site_label
_atom_site_type_symbol
_atom_site_fract_x
_atom_site_fract_y
_atom_site_fract_z
_atom_site_U_iso_or_equiv
_atom_site_thermal_displace_type
_atom_site_occupancy
_atom_site_calc_flag
_atom_site_refinement_flags
_atom_site_disorder_group
Ru1 Ru 0.51445(3) 0.14339(2) 0.87807(3) 0.02244(15) Uani 1 d . .
Ru2 Ru 0.49519(3) 0.26114(2) 0.88991(3) 0.02433(15) Uani 1 d . .
Cl Cl 0.53985(11) 0.01649(7) 0.86253(10) 0.0314(3) Uani 1 d . .
O11 O 0.6711(3) 0.1550(2) 0.9547(3) 0.0278(8) Uani 1 d . .
O12 O 0.3574(3) 0.1368(2) 0.8019(3) 0.0333(9) Uani 1 d . .
N13 N 0.4769(4) 0.1309(2) 1.0096(3) 0.0284(10) Uani 1 d . .
H13 H 0.4773(4) 0.0887(2) 1.0334(3) 0.034 Uiso 1 calc R .
N14 N 0.5534(4) 0.1570(2) 0.7465(4) 0.0293(10) Uani 1 d . .
H14 H 0.5627(4) 0.1198(2) 0.7132(4) 0.035 Uiso 1 calc R .
O21 O 0.6491(3) 0.2698(2) 0.9702(3) 0.0298(8) Uani 1 d . .
O22 O 0.3407(3) 0.2527(2) 0.8108(3) 0.0318(9) Uani 1 d . .
N23 N 0.4505(4) 0.2495(2) 1.0222(3) 0.0285(10) Uani 1 d . .
N24 N 0.5437(3) 0.2765(2) 0.7593(3) 0.0278(10) Uani 1 d . .
C11 C 0.7050(4) 0.2144(3) 0.9860(4) 0.0272(12) Uani 1 d . .
C12 C 0.8194(5) 0.2213(4) 1.0459(5) 0.0419(15) Uani 1 d . .
H12A H 0.8426(12) 0.2692(7) 1.0421(29) 0.063 Uiso 1 calc R .
H12B H 0.8628(7) 0.1901(18) 1.0181(23) 0.063 Uiso 1 calc R .
H12C H 0.8262(8) 0.2091(24) 1.1160(9) 0.063 Uiso 1 calc R .
C21 C 0.3017(4) 0.1917(3) 0.7835(4) 0.0323(13) Uani 1 d . .
C22 C 0.1882(5) 0.1865(4) 0.7289(5) 0.045(2) Uani 1 d . .
H22A H 0.1517(9) 0.1584(22) 0.7680(18) 0.068 Uiso 1 calc R .
H22B H 0.1809(5) 0.1647(24) 0.6636(16) 0.068 Uiso 1 calc R .
H22C H 0.1573(10) 0.2330(4) 0.7193(33) 0.068 Uiso 1 calc R .
C31 C 0.4514(4) 0.1832(3) 1.0625(4) 0.0267(12) Uani 1 d . .
C32 C 0.4235(5) 0.1742(3) 1.1553(4) 0.0345(13) Uani 1 d . .
H32 H 0.4254(5) 0.1292(3) 1.1834(4) 0.041 Uiso 1 calc R .
C33 C 0.3943(5) 0.2293(4) 1.2039(5) 0.0387(14) Uani 1 d . .
C34 C 0.3936(5) 0.2965(3) 1.1603(5) 0.0403(15) Uani 1 d . .
H34 H 0.3739(5) 0.3357(3) 1.1925(5) 0.048 Uiso 1 calc R .
C35 C 0.4210(5) 0.3049(3) 1.0724(5) 0.0362(14) Uani 1 d . .
C36 C 0.4242(7) 0.3749(4) 1.0231(6) 0.055(2) Uani 1 d . .
H36A H 0.3990(43) 0.4108(6) 1.0610(25) 0.082 Uiso 1 calc R .
H36B H 0.3792(34) 0.3736(10) 0.9543(15) 0.082 Uiso 1 calc R .
H36C H 0.4964(9) 0.3854(14) 1.0223(38) 0.082 Uiso 1 calc R .
C37 C 0.3644(6) 0.2212(4) 1.3018(5) 0.048(2) Uani 1 d . .
H37A H 0.2879(6) 0.2228(27) 1.2887(7) 0.073 Uiso 1 calc R .
H37B H 0.3957(34) 0.2590(15) 1.3474(15) 0.073 Uiso 1 calc R .
H37C H 0.3905(35) 0.1767(12) 1.3325(20) 0.073 Uiso 1 calc R .
C41 C 0.5657(4) 0.2197(3) 0.7072(4) 0.0291(12) Uani 1 d . .
C42 C 0.6003(5) 0.2295(3) 0.6185(5) 0.0342(13) Uani 1 d . .
H42 H 0.6149(5) 0.1903(3) 0.5831(5) 0.041 Uiso 1 calc R .
C43 C 0.6128(5) 0.2950(3) 0.5842(5) 0.0358(14) Uani 1 d . .
C44 C 0.5897(5) 0.3521(3) 0.6399(5) 0.0399(15) Uani 1 d . .
H44 H 0.5974(5) 0.3979(3) 0.6175(5) 0.048 Uiso 1 calc R .
C45 C 0.5566(4) 0.3430(3) 0.7255(5) 0.0315(12) Uani 1 d . .
C46 C 0.5357(6) 0.4011(3) 0.7906(5) 0.046(2) Uani 1 d . .
H46A H 0.4674(18) 0.3939(14) 0.8040(30) 0.069 Uiso 1 calc R .
H46B H 0.5355(38) 0.4454(4) 0.7560(16) 0.069 Uiso 1 calc R .
H46C H 0.5908(21) 0.4017(16) 0.8540(16) 0.069 Uiso 1 calc R .
C47 C 0.6493(6) 0.3066(4) 0.4906(5) 0.051(2) Uani 1 d . .
H47A H 0.6796(40) 0.2636(9) 0.4730(24) 0.077 Uiso 1 calc R .
H47B H 0.7025(32) 0.3433(20) 0.5031(14) 0.077 Uiso 1 calc R .
H47C H 0.5894(10) 0.3204(28) 0.4353(12) 0.077 Uiso 1 calc R .
Cl11 Cl 0.58070(14) 0.56566(11) 0.6231(2) 0.0597(5) Uani 1 d . .
Cl12 Cl 0.7423(2) 0.02801(12) 0.7062(2) 0.0626(5) Uani 1 d . .
C1 C 0.7172(6) 0.5471(5) 0.6645(6) 0.060(2) Uani 1 d . .
H1A H 0.7332(6) 0.5071(5) 0.6264(6) 0.072 Uiso 1 calc R .
H1B H 0.7573(6) 0.5875(5) 0.6506(6) 0.072 Uiso 1 calc R .
Cl21 Cl 0.8334(2) -0.00089(14) 0.1053(2) 0.0770(7) Uani 1 d . .
Cl22 Cl 0.7254(2) 0.09409(12) 0.2119(2) 0.0622(5) Uani 1 d . .
C2 C 0.7121(5) 0.0244(4) 0.1251(6) 0.045(2) Uani 1 d . .
H2A H 0.6804(5) -0.0158(4) 0.1504(6) 0.054 Uiso 1 calc R .
H2B H 0.6639(5) 0.0385(4) 0.0604(6) 0.054 Uiso 1 calc R .
Cl31 Cl 0.7559(30) -0.0364(13) 0.4435(22) 0.149(14) Uani 0.23(3) d PU .
Cl32 Cl 0.6871(14) -0.0709(6) 0.4709(4) 0.184(6) Uani 0.77(3) d P .
Cl33 Cl 0.6081(5) 0.0721(3) 0.4362(3) 0.168(2) Uani 1 d . .
C3 C 0.6158(16) -0.0120(8) 0.3931(9) 0.134(6) Uani 1 d . .

loop_
_atom_type_symbol
_atom_type_description
_atom_type_scat_dispersion_real
_atom_type_scat_dispersion_imag
_atom_type_scat_source
C C 0.0033 0.0016 'International Tables Vol C Tables 4.2.6.8 and 6.1.1.4'
H H 0.0000 0.0000 'International Tables Vol C Tables 4.2.6.8 and 6.1.1.4'
N N 0.0061 0.0033 'International Tables Vol C Tables 4.2.6.8 and 6.1.1.4'
Cl Cl 0.1484 0.1585 'International Tables Vol C Tables 4.2.6.8 and 6.1.1.4'
Ru Ru -1.2594 0.8363 'International Tables Vol C Tables 4.2.6.8 and 6.1.1.4'
O O 0.0106 0.0060 'International Tables Vol C Tables 4.2.6.8 and 6.1.1.4'

loop_
_geom_angle_atom_site_label_1
_geom_angle_atom_site_label_2
_geom_angle_atom_site_label_3
_geom_angle
_geom_angle_site_symmetry_1
_geom_angle_site_symmetry_3
_geom_angle_publ_flag
N13 Ru1 N14 179.3(2) . . y
N13 Ru1 O12 89.8(2) . . y
N14 Ru1 O12 90.6(2) . . y
N13 Ru1 O11 90.2(2) . . y
N14 Ru1 O11 89.3(2) . . y
O12 Ru1 O11 177.3(2) . . y
N13 Ru1 Ru2 89.68(13) . . y
N14 Ru1 Ru2 89.76(13) . . y
O12 Ru1 Ru2 88.97(11) . . y
O11 Ru1 Ru2 88.33(11) . . y
N13 Ru1 Cl 91.86(13) . . y
N14 Ru1 Cl 88.69(14) . . y
O12 Ru1 Cl 92.03(12) . . y
O11 Ru1 Cl 90.66(11) . . y
Ru2 Ru1 Cl 178.16(4) . . y
O21 Ru2 O22 179.4(2) . . y
O21 Ru2 N23 90.3(2) . . y
O22 Ru2 N23 89.2(2) . . y
O21 Ru2 N24 88.2(2) . . y
O22 Ru2 N24 92.3(2) . . y
N23 Ru2 N24 177.6(2) . . y
O21 Ru2 Ru1 90.39(11) . . y
O22 Ru2 Ru1 89.83(12) . . y
N23 Ru2 Ru1 91.11(13) . . y
N24 Ru2 Ru1 90.75(13) . . y
C11 O11 Ru1 119.3(3) . . ?
C21 O12 Ru1 119.8(4) . . ?
C31 N13 Ru1 124.1(4) . . ?
C41 N14 Ru1 124.1(4) . . ?
C11 O21 Ru2 117.8(3) . . ?
C21 O22 Ru2 119.2(4) . . ?
C35 N23 C31 118.7(5) . . ?
C35 N23 Ru2 122.8(4) . . ?
C31 N23 Ru2 118.5(4) . . ?
C41 N24 C45 119.5(5) . . ?
C41 N24 Ru2 119.6(4) . . ?
C45 N24 Ru2 121.0(4) . . ?
O11 C11 O21 124.1(5) . . ?
O11 C11 C12 118.4(5) . . ?
O21 C11 C12 117.5(5) . . ?
O12 C21 O22 122.1(5) . . ?
O12 C21 C22 119.5(6) . . ?
O22 C21 C22 118.4(5) . . ?
N13 C31 N23 116.6(5) . . ?
N13 C31 C32 124.1(5) . . ?
N23 C31 C32 119.4(5) . . ?
C33 C32 C31 121.3(6) . . ?
C32 C33 C34 117.9(5) . . ?
C32 C33 C37 122.3(6) . . ?
C34 C33 C37 119.8(6) . . ?
C35 C34 C33 120.7(5) . . ?
C34 C35 N23 122.0(6) . . ?
C34 C35 C36 123.4(6) . . ?
N23 C35 C36 114.5(5) . . ?
N14 C41 N24 115.6(5) . . ?
N14 C41 C42 124.2(5) . . ?
N24 C41 C42 120.2(5) . . ?
C43 C42 C41 120.8(6) . . ?
C42 C43 C44 117.4(5) . . ?
C42 C43 C47 121.7(6) . . ?
C44 C43 C47 120.9(6) . . ?
C45 C44 C43 122.0(6) . . ?
C44 C45 N24 120.1(6) . . ?
C44 C45 C46 124.7(5) . . ?
N24 C45 C46 115.2(5) . . ?
Cl12 C1 Cl11 112.1(4) 2_656 . ?
Cl21 C2 Cl22 112.6(4) . . ?
Cl32 Cl31 C3 61.4(16) . . ?
Cl31 Cl32 C3 77.0(12) . . ?
Cl32 C3 Cl33 119.1(8) . . ?
Cl32 C3 Cl31 41.5(11) . . ?
Cl33 C3 Cl31 104.6(10) . . ?

loop_
_geom_bond_atom_site_label_1
_geom_bond_atom_site_label_2
_geom_bond_distance
_geom_bond_site_symmetry_2
_geom_bond_publ_flag
Ru1 N13 2.008(4) . y
Ru1 N14 2.020(4) . y
Ru1 O12 2.046(4) . y
Ru1 O11 2.051(4) . y
Ru1 Ru2 2.2736(7) . y
Ru1 Cl 2.4633(14) . y
Ru2 O21 2.029(4) . y
Ru2 O22 2.030(4) . y
Ru2 N23 2.063(5) . y
Ru2 N24 2.076(4) . y
O11 C11 1.250(7) . ?
O12 C21 1.264(7) . ?
N13 C31 1.327(7) . ?
N14 C41 1.341(7) . ?
O21 C11 1.273(7) . ?
O22 C21 1.287(7) . ?
N23 C35 1.373(7) . ?
N23 C31 1.381(7) . ?
N24 C41 1.372(8) . ?
N24 C45 1.377(7) . ?
C11 C12 1.509(8) . ?
C21 C22 1.479(8) . ?
C31 C32 1.426(8) . ?
C32 C33 1.354(9) . ?
C33 C34 1.413(10) . ?
C33 C37 1.505(8) . ?
C34 C35 1.357(9) . ?
C35 C36 1.503(9) . ?
C41 C42 1.419(8) . ?
C42 C43 1.362(9) . ?
C43 C44 1.410(10) . ?
C43 C47 1.502(9) . ?
C44 C45 1.368(9) . ?
C45 C46 1.494(9) . ?
Cl11 C1 1.760(8) . ?
Cl12 C1 1.748(8) 2_646 ?
C1 Cl12 1.748(8) 2_656 ?
Cl21 C2 1.748(7) . ?
Cl22 C2 1.763(7) . ?
Cl31 Cl32 1.25(4) . ?
Cl31 C3 1.84(4) . ?
Cl32 C3 1.66(2) . ?
Cl33 C3 1.72(2) . ?
